data_4001777
loop_
_publ_author_name
'Li, Hao'
'Malliakas, Christos D.'
'Peters, John A.'
'Liu, Zhifu'
'Im, Jino'
'Jin, Hosub'
'Morris, Collin D.'
'Zhao, Li-Dong'
'Wessels, Bruce W.'
'Freeman, Arthur J.'
'Kanatzidis, Mercouri G.'

_publ_section_title
;
 CsCdInQ3(Q = Se, Te): New Photoconductive Compounds As Potential
 Materials for Hard Radiation Detection
;
_journal_issue 10
_journal_name_full 'Chemistry of Materials'
_journal_page_first 2089
_journal_paper_doi 10.1021/cm400634v
_journal_volume 25
_journal_year 2013
_chemical_formula_sum 'Cd2 Cs2 In2 Te6'
_chemical_formula_weight 1485.86
_chemical_name_systematic
; 
 ? 
;
_space_group_IT_number 15
_symmetry_cell_setting monoclinic
_symmetry_space_group_name_Hall '-C 2yc'
_symmetry_space_group_name_H-M 'C 1 2/c 1'
_atom_sites_solution_primary direct
_atom_sites_solution_secondary difmap
_audit_creation_method SHELXL-97
_cell_angle_alpha 90.00
_cell_angle_beta 97.38(3)
_cell_angle_gamma 90.00
_cell_formula_units_Z 8
_cell_length_a 12.523(3)
_cell_length_b 12.517(3)
_cell_length_c 24.441(5)
_cell_measurement_reflns_used 8009
_cell_measurement_temperature 293(2)
_cell_measurement_theta_max 29.56
_cell_measurement_theta_min 2.38
_cell_volume 3799.4(15)
_computing_structure_refinement 'SHELXL-97 (Sheldrick, 1997)'
_computing_structure_solution 'SHELXS-97 (Sheldrick, 1990)'
_diffrn_ambient_temperature 293(2)
_diffrn_detector_area_resol_mean 6.67
_diffrn_measured_fraction_theta_full 0.993
_diffrn_measured_fraction_theta_max 0.993
_diffrn_measurement_device_type 'STOE IPDS 2'
_diffrn_measurement_method 'rotation method'
_diffrn_radiation_monochromator graphite
_diffrn_radiation_source 'fine-focus sealed tube'
_diffrn_radiation_type MoK\a
_diffrn_radiation_wavelength 0.71073
_diffrn_reflns_av_R_equivalents 0.0655
_diffrn_reflns_av_sigmaI/netI 0.0518
_diffrn_reflns_limit_h_max 14
_diffrn_reflns_limit_h_min -14
_diffrn_reflns_limit_k_max 14
_diffrn_reflns_limit_k_min -14
_diffrn_reflns_limit_l_max 23
_diffrn_reflns_limit_l_min -28
_diffrn_reflns_number 9334
_diffrn_reflns_theta_full 25.00
_diffrn_reflns_theta_max 25.00
_diffrn_reflns_theta_min 2.31
_exptl_absorpt_coefficient_mu 17.380
_exptl_absorpt_correction_T_max 0.4482
_exptl_absorpt_correction_T_min 0.2985
_exptl_absorpt_correction_type integration
_exptl_crystal_colour red
_exptl_crystal_density_diffrn 5.195
_exptl_crystal_density_method 'not measured'
_exptl_crystal_description plate
_exptl_crystal_F_000 4928
_exptl_crystal_size_max 0.10
_exptl_crystal_size_mid 0.03
_exptl_crystal_size_min 0.01
_refine_diff_density_max 2.878
_refine_diff_density_min -1.538
_refine_diff_density_rms 0.415
_refine_ls_extinction_method none
_refine_ls_goodness_of_fit_ref 0.986
_refine_ls_matrix_type full
_refine_ls_number_parameters 110
_refine_ls_number_reflns 3338
_refine_ls_number_restraints 0
_refine_ls_restrained_S_all 0.986
_refine_ls_R_factor_all 0.0762
_refine_ls_R_factor_gt 0.0434
_refine_ls_shift/su_max 0.054
_refine_ls_shift/su_mean 0.010
_refine_ls_structure_factor_coef Fsqd
_refine_ls_weighting_details 'calc w=1/[\s^2^(Fo^2^)+(0.0621P)^2^+0.0000P] where P=(Fo^2^+2Fc^2^)/3'
_refine_ls_weighting_scheme calc
_refine_ls_wR_factor_gt 0.0991
_refine_ls_wR_factor_ref 0.1105
_reflns_number_gt 2150
_reflns_number_total 3338
_reflns_threshold_expression >2sigma(I)
_cod_data_source_file cm400634v_si_002.cif
_cod_data_source_block CsCdInTe3
_cod_original_cell_volume 3799.3(13)
_cod_original_sg_symbol_H-M 'C 2/c'
_cod_database_code 4001777

loop_
_symmetry_equiv_pos_as_xyz
'x, y, z'
'-x, y, -z+1/2'
'x+1/2, y+1/2, z'
'-x+1/2, y+1/2, -z+1/2'
'-x, -y, -z'
'x, -y, z-1/2'
'-x+1/2, -y+1/2, -z'
'x+1/2, -y+1/2, z-1/2'

loop_
_atom_site_label
_atom_site_type_symbol
_atom_site_fract_x
_atom_site_fract_y
_atom_site_fract_z
_atom_site_U_iso_or_equiv
_atom_site_adp_type
_atom_site_occupancy
_atom_site_symmetry_multiplicity
_atom_site_calc_flag
_atom_site_refinement_flags
Cd1 Cd 0.5000 0.4395(2) 0.2500 0.0201(4) Uani 1 2 d S
Cd2 Cd 0.5000 0.93570(19) 0.2500 0.0196(4) Uani 1 2 d S
Cd3 Cd 0.24783(7) 0.1873(2) 0.25004(4) 0.0316(5) Uani 1 1 d .
Cs1 Cs 0.58135(10) 0.31216(11) 0.07624(5) 0.0449(3) Uani 1 1 d .
Cs2 Cs 0.33189(10) 0.06274(11) 0.07621(5) 0.0439(3) Uani 1 1 d .
In1 In 0.46787(7) 0.68757(7) 0.12185(4) 0.0230(2) Uani 1 1 d .
In2 In 0.21800(7) 0.43749(7) 0.12211(4) 0.0221(2) Uani 1 1 d .
Te1 Te 0.32541(10) 0.56262(11) 0.05207(5) 0.0386(3) Uani 1 1 d .
Te2 Te 0.36692(8) 0.30326(11) 0.17951(5) 0.0219(3) Uani 1 1 d .
Te3 Te 0.57559(10) 0.81246(11) 0.05204(5) 0.0385(3) Uani 1 1 d .
Te4 Te 0.34747(9) 0.82262(10) 0.17941(5) 0.0225(3) Uani 1 1 d .
Te5 Te 0.09791(8) 0.57183(11) 0.17947(5) 0.0218(3) Uani 1 1 d .
Te6 Te 0.61723(8) 0.55235(11) 0.17929(5) 0.0223(3) Uani 1 1 d .

loop_
_atom_site_aniso_label
_atom_site_aniso_U_11
_atom_site_aniso_U_22
_atom_site_aniso_U_33
_atom_site_aniso_U_23
_atom_site_aniso_U_13
_atom_site_aniso_U_12
Cd1 0.0181(8) 0.0199(9) 0.0220(10) 0.000 0.0016(7) 0.000
Cd2 0.0187(8) 0.0189(9) 0.0218(10) 0.000 0.0046(7) 0.000
Cd3 0.0300(9) 0.0309(10) 0.0343(12) 0.0016(4) 0.0056(8) -0.0001(3)
Cs1 0.0506(6) 0.0521(6) 0.0315(6) -0.0002(6) 0.0039(5) -0.0238(5)
Cs2 0.0499(6) 0.0510(6) 0.0309(6) -0.0006(6) 0.0048(5) -0.0233(5)
In1 0.0219(4) 0.0233(5) 0.0239(5) -0.0005(4) 0.0033(4) -0.0054(3)
In2 0.0210(4) 0.0222(5) 0.0234(5) -0.0002(4) 0.0042(4) -0.0047(3)
Te1 0.0470(6) 0.0475(6) 0.0212(6) -0.0009(6) 0.0034(5) -0.0328(5)
Te2 0.0204(5) 0.0214(5) 0.0240(5) -0.0001(4) 0.0036(4) -0.0048(4)
Te3 0.0461(6) 0.0483(6) 0.0209(6) -0.0005(6) 0.0038(5) -0.0327(5)
Te4 0.0213(5) 0.0198(5) 0.0265(6) 0.0001(4) 0.0037(4) -0.0021(4)
Te5 0.0201(5) 0.0216(5) 0.0239(5) 0.0003(4) 0.0034(4) -0.0039(4)
Te6 0.0207(5) 0.0203(5) 0.0263(6) -0.0007(4) 0.0050(4) -0.0020(4)

loop_
_atom_type_symbol
_atom_type_description
_atom_type_scat_dispersion_real
_atom_type_scat_dispersion_imag
_atom_type_scat_source
Cd Cd -0.8075 1.2024 'International Tables Vol C Tables 4.2.6.8 and 6.1.1.4'
In In -0.7276 1.3100 'International Tables Vol C Tables 4.2.6.8 and 6.1.1.4'
Te Te -0.5308 1.6751 'International Tables Vol C Tables 4.2.6.8 and 6.1.1.4'
Cs Cs -0.3680 2.1192 'International Tables Vol C Tables 4.2.6.8 and 6.1.1.4'

loop_
_geom_angle_atom_site_label_1
_geom_angle_atom_site_label_2
_geom_angle_atom_site_label_3
_geom_angle
_geom_angle_site_symmetry_1
_geom_angle_site_symmetry_3
Te6 Cd1 Te6 119.18(11) 2_655 .
Te6 Cd1 Te2 111.63(4) 2_655 .
Te6 Cd1 Te2 104.18(4) . .
Te6 Cd1 Te2 104.18(4) 2_655 2_655
Te6 Cd1 Te2 111.63(4) . 2_655
Te2 Cd1 Te2 105.40(10) . 2_655
Te4 Cd2 Te4 119.02(11) . 2_655
Te4 Cd2 Te5 111.61(4) . 4
Te4 Cd2 Te5 104.24(4) 2_655 4
Te4 Cd2 Te5 104.24(4) . 3
Te4 Cd2 Te5 111.61(4) 2_655 3
Te5 Cd2 Te5 105.48(9) 4 3
Te4 Cd3 Te6 119.13(5) 4_545 3_445
Te4 Cd3 Te5 104.33(5) 4_545 4_545
Te6 Cd3 Te5 111.69(11) 3_445 4_545
Te4 Cd3 Te2 111.51(11) 4_545 .
Te6 Cd3 Te2 104.27(5) 3_445 .
Te5 Cd3 Te2 105.23(5) 4_545 .
Te3 Cs1 Te1 70.89(3) 5_665 5_665
Te3 Cs1 Te6 148.04(6) 5_665 .
Te1 Cs1 Te6 101.03(4) 5_665 .
Te3 Cs1 Te5 101.22(5) 5_665 3_545
Te1 Cs1 Te5 147.98(4) 5_665 3_545
Te6 Cs1 Te5 100.57(4) . 3_545
Te3 Cs1 Te4 148.16(6) 5_665 3_545
Te1 Cs1 Te4 100.97(4) 5_665 3_545
Te6 Cs1 Te4 62.71(3) . 3_545
Te5 Cs1 Te4 68.92(4) 3_545 3_545
Te3 Cs1 Te2 101.22(4) 5_665 .
Te1 Cs1 Te2 147.99(4) 5_665 .
Te6 Cs1 Te2 68.80(4) . .
Te5 Cs1 Te2 63.04(3) 3_545 .
Te4 Cs1 Te2 100.56(4) 3_545 .
Te3 Cs1 Cs2 54.61(4) 5_665 .
Te1 Cs1 Cs2 125.50(5) 5_665 .
Te6 Cs1 Cs2 124.49(4) . .
Te5 Cs1 Cs2 55.65(4) 3_545 .
Te4 Cs1 Cs2 124.57(5) 3_545 .
Te2 Cs1 Cs2 55.69(3) . .
Te3 Cs1 Cs2 125.37(4) 5_665 3
Te1 Cs1 Cs2 54.48(3) 5_665 3
Te6 Cs1 Cs2 55.52(3) . 3
Te5 Cs1 Cs2 124.37(5) 3_545 3
Te4 Cs1 Cs2 55.45(3) 3_545 3
Te2 Cs1 Cs2 124.32(5) . 3
Cs2 Cs1 Cs2 179.98(8) . 3
Te3 Cs1 Te1 83.93(4) 5_665 3_545
Te1 Cs1 Te1 83.78(4) 5_665 3_545
Te6 Cs1 Te1 126.83(4) . 3_545
Te5 Cs1 Te1 64.34(4) 3_545 3_545
Te4 Cs1 Te1 64.39(3) 3_545 3_545
Te2 Cs1 Te1 127.12(4) . 3_545
Cs2 Cs1 Te1 90.10(5) . 3_545
Cs2 Cs1 Te1 89.91(4) 3 3_545
Te3 Cs1 Te1 83.86(4) 5_665 .
Te1 Cs1 Te1 83.88(4) 5_665 .
Te6 Cs1 Te1 64.33(4) . .
Te5 Cs1 Te1 127.02(4) 3_545 .
Te4 Cs1 Te1 126.77(4) 3_545 .
Te2 Cs1 Te1 64.25(3) . .
Cs2 Cs1 Te1 90.03(4) . .
Cs2 Cs1 Te1 89.96(5) 3 .
Te1 Cs1 Te1 164.92(3) 3_545 .
Te3 Cs2 Te1 70.89(4) 5_665 7
Te3 Cs2 Te4 148.14(4) 5_665 1_545
Te1 Cs2 Te4 101.03(5) 7 1_545
Te3 Cs2 Te5 101.23(4) 5_665 3_545
Te1 Cs2 Te5 147.97(6) 7 3_545
Te4 Cs2 Te5 68.83(4) 1_545 3_545
Te3 Cs2 Te6 148.08(4) 5_665 3_445
Te1 Cs2 Te6 100.96(4) 7 3_445
Te4 Cs2 Te6 62.69(3) 1_545 3_445
Te5 Cs2 Te6 100.60(4) 3_545 3_445
Te3 Cs2 Te2 101.20(4) 5_665 .
Te1 Cs2 Te2 148.01(6) 7 .
Te4 Cs2 Te2 100.53(4) 1_545 .
Te5 Cs2 Te2 63.03(3) 3_545 .
Te6 Cs2 Te2 68.91(4) 3_445 .
Te3 Cs2 Cs1 54.61(3) 5_665 .
Te1 Cs2 Cs1 125.51(4) 7 .
Te4 Cs2 Cs1 124.49(5) 1_545 .
Te5 Cs2 Cs1 55.66(3) 3_545 .
Te6 Cs2 Cs1 124.58(5) 3_445 .
Te2 Cs2 Cs1 55.67(3) . .
Te3 Cs2 Cs1 125.40(5) 5_665 3_445
Te1 Cs2 Cs1 54.51(4) 7 3_445
Te4 Cs2 Cs1 55.49(4) 1_545 3_445
Te5 Cs2 Cs1 124.32(5) 3_545 3_445
Te6 Cs2 Cs1 55.41(3) 3_445 3_445
Te2 Cs2 Cs1 124.32(4) . 3_445
Cs1 Cs2 Cs1 179.98(8) . 3_445
Te3 Cs2 Te3 83.89(4) 5_665 3_445
Te1 Cs2 Te3 83.84(4) 7 3_445
Te4 Cs2 Te3 126.77(4) 1_545 3_445
Te5 Cs2 Te3 127.07(4) 3_545 3_445
Te6 Cs2 Te3 64.35(3) 3_445 3_445
Te2 Cs2 Te3 64.30(4) . 3_445
Cs1 Cs2 Te3 90.10(5) . 3_445
Cs1 Cs2 Te3 89.92(4) 3_445 3_445
Te3 Cs2 Te3 83.89(4) 5_665 1_545
Te1 Cs2 Te3 83.82(4) 7 1_545
Te4 Cs2 Te3 64.41(4) 1_545 1_545
Te5 Cs2 Te3 64.29(3) 3_545 1_545
Te6 Cs2 Te3 126.82(4) 3_445 1_545
Te2 Cs2 Te3 127.05(4) . 1_545
Cs1 Cs2 Te3 90.02(4) . 1_545
Cs1 Cs2 Te3 89.97(5) 3_445 1_545
Te3 Cs2 Te3 164.92(3) 3_445 1_545
Te4 In1 Te6 119.52(5) . .
Te4 In1 Te1 107.84(5) . .
Te6 In1 Te1 107.77(6) . .
Te4 In1 Te3 107.87(5) . .
Te6 In1 Te3 107.74(5) . .
Te1 In1 Te3 105.21(5) . .
Te2 In2 Te5 119.39(5) . .
Te2 In2 Te3 107.94(6) . 3_445
Te5 In2 Te3 107.88(5) . 3_445
Te2 In2 Te1 107.85(5) . .
Te5 In2 Te1 107.89(5) . .
Te3 In2 Te1 105.01(4) 3_445 .
In1 Te1 In2 105.12(4) . .
In1 Te1 Cs2 162.90(5) . 7
In2 Te1 Cs2 91.98(4) . 7
In1 Te1 Cs1 91.89(4) . 5_665
In2 Te1 Cs1 162.99(4) . 5_665
Cs2 Te1 Cs1 71.01(4) 7 5_665
In1 Te1 Cs1 85.50(5) . 3_455
In2 Te1 Cs1 85.37(4) . 3_455
Cs2 Te1 Cs1 96.11(5) 7 3_455
Cs1 Te1 Cs1 96.22(4) 5_665 3_455
In1 Te1 Cs1 85.46(4) . .
In2 Te1 Cs1 85.37(5) . .
Cs2 Te1 Cs1 96.08(5) 7 .
Cs1 Te1 Cs1 96.12(4) 5_665 .
Cs1 Te1 Cs1 164.92(3) 3_455 .
In2 Te2 Cd1 104.55(6) . .
In2 Te2 Cd3 104.38(5) . .
Cd1 Te2 Cd3 104.81(6) . .
In2 Te2 Cs1 97.46(4) . .
Cd1 Te2 Cs1 88.63(3) . .
Cd3 Te2 Cs1 150.27(7) . .
In2 Te2 Cs2 97.35(5) . .
Cd1 Te2 Cs2 150.33(5) . .
Cd3 Te2 Cs2 88.52(6) . .
Cs1 Te2 Cs2 68.64(4) . .
In1 Te3 In2 105.10(5) . 3
In1 Te3 Cs2 162.78(5) . 5_665
In2 Te3 Cs2 92.12(4) 3 5_665
In1 Te3 Cs1 92.01(4) . 5_665
In2 Te3 Cs1 162.89(5) 3 5_665
Cs2 Te3 Cs1 70.77(3) 5_665 5_665
In1 Te3 Cs2 85.56(5) . 3
In2 Te3 Cs2 85.38(4) 3 3
Cs2 Te3 Cs2 96.11(4) 5_665 3
Cs1 Te3 Cs2 96.22(5) 5_665 3
In1 Te3 Cs2 85.39(4) . 1_565
In2 Te3 Cs2 85.36(4) 3 1_565
Cs2 Te3 Cs2 96.11(4) 5_665 1_565
Cs1 Te3 Cs2 96.14(5) 5_665 1_565
Cs2 Te3 Cs2 164.92(3) 3 1_565
In1 Te4 Cd2 104.47(5) . .
In1 Te4 Cd3 104.33(7) . 4
Cd2 Te4 Cd3 103.82(6) . 4
In1 Te4 Cs2 97.29(5) . 1_565
Cd2 Te4 Cs2 88.99(6) . 1_565
Cd3 Te4 Cs2 150.96(5) 4 1_565
In1 Te4 Cs1 97.27(5) . 3_455
Cd2 Te4 Cs1 150.93(7) . 3_455
Cd3 Te4 Cs1 88.94(4) 4 3_455
Cs2 Te4 Cs1 69.06(4) 1_565 3_455
In2 Te5 Cd2 104.55(6) . 3_445
In2 Te5 Cd3 104.36(5) . 4
Cd2 Te5 Cd3 104.75(6) 3_445 4
In2 Te5 Cs2 97.42(5) . 3_455
Cd2 Te5 Cs2 88.60(4) 3_445 3_455
Cd3 Te5 Cs2 150.38(7) 4 3_455
In2 Te5 Cs1 97.36(5) . 3_455
Cd2 Te5 Cs1 150.32(5) 3_445 3_455
Cd3 Te5 Cs1 88.59(6) 4 3_455
Cs2 Te5 Cs1 68.69(4) 3_455 3_455
In1 Te6 Cd1 104.40(5) . .
In1 Te6 Cd3 104.37(7) . 3
Cd1 Te6 Cd3 103.63(6) . 3
In1 Te6 Cs1 97.43(5) . .
Cd1 Te6 Cs1 89.06(6) . .
Cd3 Te6 Cs1 150.91(5) 3 .
In1 Te6 Cs2 97.38(4) . 3
Cd1 Te6 Cs2 150.98(7) . 3
Cd3 Te6 Cs2 88.99(4) 3 3
Cs1 Te6 Cs2 69.07(3) . 3

loop_
_geom_bond_atom_site_label_1
_geom_bond_atom_site_label_2
_geom_bond_distance
_geom_bond_site_symmetry_2
Cd1 Te6 2.7911(19) 2_655
Cd1 Te6 2.7911(19) .
Cd1 Te2 2.813(2) .
Cd1 Te2 2.813(2) 2_655
Cd2 Te4 2.7896(19) .
Cd2 Te4 2.7896(19) 2_655
Cd2 Te5 2.815(2) 4
Cd2 Te5 2.815(2) 3
Cd3 Te4 2.792(2) 4_545
Cd3 Te6 2.791(2) 3_445
Cd3 Te5 2.817(2) 4_545
Cd3 Te2 2.822(2) .
Cs1 Te3 3.8133(18) 5_665
Cs1 Te1 3.8203(19) 5_665
Cs1 Te6 3.911(2) .
Cs1 Te5 3.914(2) 3_545
Cs1 Te4 3.914(2) 3_545
Cs1 Te2 3.9161(19) .
Cs2 Te3 3.8132(18) 5_665
Cs2 Te1 3.8190(18) 7
Cs2 Te4 3.912(2) 1_545
Cs2 Te5 3.914(2) 3_545
Cs2 Te6 3.9154(19) 3_445
Cs2 Te2 3.9172(19) .
In1 Te4 2.7668(16) .
In1 Te6 2.7675(16) .
In1 Te1 2.7849(15) .
In1 Te3 2.7869(15) .
In2 Te2 2.7561(16) .
In2 Te5 2.7563(16) .
In2 Te3 2.7889(15) 3_445
In2 Te1 2.7900(14) .
Te1 Cs2 3.8190(18) 7
Te1 Cs1 3.8203(19) 5_665
Te3 In2 2.7889(15) 3
Te3 Cs2 3.8132(18) 5_665
Te3 Cs1 3.8133(18) 5_665
Te4 Cd3 2.792(2) 4
Te4 Cs2 3.912(2) 1_565
Te4 Cs1 3.914(2) 3_455
Te5 Cd2 2.815(2) 3_445
Te5 Cd3 2.817(2) 4
Te5 Cs2 3.914(2) 3_455
Te5 Cs1 3.914(2) 3_455
Te6 Cd3 2.791(2) 3
Te6 Cs2 3.9154(19) 3
